data_1520927
loop_
_publ_author_name
'Catti, M.'
'Morgante, N.'
'Ibberson, R.M.'

_publ_section_title
;
 Order-disorder and mobility of Li(+) in the beta'- and beta-(Li Zr2 (P
 O4)3) ionic conductors: a neutron diffraction study
;
_journal_name_full 'Journal of Solid State Chemistry'
_journal_page_first 340
_journal_page_last 347
_journal_volume 152
_journal_year 2000
_chemical_formula_sum 'Li O12 P3 Zr2'
_chemical_name_systematic 'Li Zr2 (P O4)3'
_space_group_IT_number 14
_symmetry_space_group_name_Hall '-P 2yn'
_symmetry_space_group_name_H-M 'P 1 21/n 1'
_cell_angle_alpha 90
_cell_angle_beta 90.801
_cell_angle_gamma 90
_cell_formula_units_Z 4
_cell_length_a 8.81277
_cell_length_b 8.9452
_cell_length_c 12.375
_cell_volume 975.451
_citation_journal_id_ASTM JSSCBI
_cod_data_source_file Catti_JSSCBI_2000_1891.cif
_cod_data_source_block Li1O12P3Zr2
_cod_original_cell_volume 975.4506
_cod_original_sg_symbol_Hall '-P 2ybc (x-z,y,z)'
_cod_original_formula_sum 'Li1 O12 P3 Zr2'
_cod_database_code 1520927

loop_
_symmetry_equiv_pos_as_xyz
x,y,z
-x+1/2,y+1/2,-z+1/2
-x,-y,-z
x-1/2,-y-1/2,z-1/2

loop_
_atom_site_label
_atom_site_type_symbol
_atom_site_fract_x
_atom_site_fract_y
_atom_site_fract_z
_atom_site_occupancy
_atom_site_U_iso_or_equiv
O2 O-2 0.6789 0.2552 0.6796 1 0.0
O10 O-2 0.5588 0.8931 0.3562 1 0.0
O4 O-2 0.5729 0.5941 0.6575 1 0.0
P2 P+5 0.5976 0.3808 0.3539 1 0.0
O1 O-2 0.6505 0.4191 0.4666 1 0.0
O11 O-2 0.8187 -0.0221 0.2259 1 0.0
P3 P+5 0.0351 0.2514 0.4901 1 0.0
O3 O-2 0.9479 0.3628 0.5581 1 0.0
Zr2 Zr+4 0.7491 0.0262 0.3797 1 0.0
O12 O-2 0.8807 0.8583 0.4353 1 0.0
O6 O-2 0.8435 0.6639 0.5776 1 0.0
O8 O-2 0.6259 0.2143 0.3318 1 0.0
P1 P+5 0.613 0.1019 0.6452 1 0.0
O9 O-2 0.9286 0.1705 0.4111 1 0.0
Li1 Li+1 0.2946 0.2229 0.3279 1 0.0
O7 O-2 0.6767 0.059 0.5372 1 0.0
O5 O-2 0.8319 0.4837 0.7721 1 0.0
Zr1 Zr+4 0.7542 0.4562 0.6099 1 0.0
